data_4337128
loop_
_publ_author_name
'Roy, Dipak Kumar'
'Barik, Subrat Kumar'
'Mondal, Bijan'
'Varghese, Babu'
'Ghosh, Sundargopal'

_publ_section_title
;
 A Novel Heterometallic \m9-Boride Cluster: Synthesis and Structural
 Characterization of [(\h(5)-C5Me5Rh)2{Co6(CO)12}(\m-H)(BH)B].
;
_journal_issue 2
_journal_name_full 'Inorganic chemistry'
_journal_page_first 667
_journal_page_last 669
_journal_paper_doi 10.1021/ic4021178
_journal_volume 53
_journal_year 2014
_chemical_formula_moiety 'C27 H30 Co2 O7 Rh2'
_chemical_formula_sum 'C27 H30 Co2 O7 Rh2'
_chemical_formula_weight 790.19
_chemical_name_systematic
;

 ?

;
_space_group_IT_number 9
_symmetry_cell_setting monoclinic
_symmetry_space_group_name_Hall 'C -2yc'
_symmetry_space_group_name_H-M 'C 1 c 1'
_atom_sites_solution_hydrogens geom
_atom_sites_solution_primary direct
_atom_sites_solution_secondary difmap
_audit_creation_method SHELXL-97
_cell_angle_alpha 90.00
_cell_angle_beta 93.6220(10)
_cell_angle_gamma 90.00
_cell_formula_units_Z 4
_cell_length_a 14.3777(3)
_cell_length_b 12.2507(2)
_cell_length_c 16.3481(3)
_cell_measurement_reflns_used 5842
_cell_measurement_temperature 298(2)
_cell_measurement_theta_max 29.33
_cell_measurement_theta_min 2.50
_cell_volume 2873.75(9)
_computing_cell_refinement APEXII,Bruker,2004
_computing_data_collection APEXII,Bruker,2004
_computing_data_reduction SAINT,Bruker,2004
_computing_molecular_graphics 'ORTEP-3 (Farrugia, 1997)'
_computing_publication_material 'SHELXL-97 (Sheldrick, 2008)'
_computing_structure_refinement 'SHELXL-97 (Sheldrick, 2008)'
_computing_structure_solution 'SHELXS-97 (Sheldrick, 2008)'
_diffrn_ambient_temperature 298(2)
_diffrn_measured_fraction_theta_full 0.997
_diffrn_measured_fraction_theta_max 0.997
_diffrn_measurement_device_type 'Bruker APEXII CCD area detector'
_diffrn_measurement_method 'phi and omega scans'
_diffrn_radiation_monochromator graphite
_diffrn_radiation_source 'fine-focus sealed tube'
_diffrn_radiation_type MoK\a
_diffrn_radiation_wavelength 0.71073
_diffrn_reflns_av_R_equivalents 0.0182
_diffrn_reflns_av_sigmaI/netI 0.0263
_diffrn_reflns_limit_h_max 17
_diffrn_reflns_limit_h_min -17
_diffrn_reflns_limit_k_max 14
_diffrn_reflns_limit_k_min -14
_diffrn_reflns_limit_l_max 19
_diffrn_reflns_limit_l_min -19
_diffrn_reflns_number 8546
_diffrn_reflns_theta_full 25.00
_diffrn_reflns_theta_max 25.00
_diffrn_reflns_theta_min 2.19
_exptl_absorpt_coefficient_mu 2.305
_exptl_absorpt_correction_T_max 0.7237
_exptl_absorpt_correction_T_min 0.4993
_exptl_absorpt_correction_type multi-scan
_exptl_absorpt_process_details ' SADABS (Bruker,2004)'
_exptl_crystal_colour brown
_exptl_crystal_density_diffrn 1.826
_exptl_crystal_density_method 'not measured'
_exptl_crystal_description Square
_exptl_crystal_F_000 1568
_exptl_crystal_size_max 0.35
_exptl_crystal_size_mid 0.25
_exptl_crystal_size_min 0.15
_refine_diff_density_max 0.241
_refine_diff_density_min -0.319
_refine_diff_density_rms 0.078
_refine_ls_abs_structure_details 'Flack H D (1983), Acta Cryst. A39, 876-881'
_refine_ls_abs_structure_Flack 0.516(16)
_refine_ls_extinction_method none
_refine_ls_goodness_of_fit_ref 1.054
_refine_ls_hydrogen_treatment constr
_refine_ls_matrix_type full
_refine_ls_number_parameters 353
_refine_ls_number_reflns 4586
_refine_ls_number_restraints 2
_refine_ls_restrained_S_all 1.054
_refine_ls_R_factor_all 0.0215
_refine_ls_R_factor_gt 0.0208
_refine_ls_shift/su_max 0.003
_refine_ls_shift/su_mean 0.000
_refine_ls_structure_factor_coef Fsqd
_refine_ls_weighting_details 'calc w=1/[\s^2^(Fo^2^)+(0.0252P)^2^+1.5024P] where P=(Fo^2^+2Fc^2^)/3'
_refine_ls_weighting_scheme calc
_refine_ls_wR_factor_gt 0.0492
_refine_ls_wR_factor_ref 0.0496
_reflns_number_gt 4486
_reflns_number_total 4586
_reflns_threshold_expression >2sigma(I)
_cod_data_source_file ic4021178_si_003.cif
_cod_data_source_block 3
_cod_depositor_comments
;
The following automatic conversions were performed:

'_symmetry_cell_setting' value 'Monoclinic' changed to 'monoclinic'
according to
/usr/data/users/saulius/automatic-downloads/current/ACS/lib/dictionaries/cif_core.dic
dictionary named 'cif_core.dic' version 2.4.2 from 2011-04-26.

Automatic conversion script
Id: cif_fix_values 2281 2013-09-26 08:29:07Z andrius 
;
_cod_original_sg_symbol_H-M Cc
_cod_database_code 4337128

loop_
_symmetry_equiv_pos_as_xyz
'x, y, z'
'x, -y, z+1/2'
'x+1/2, y+1/2, z'
'x+1/2, -y+1/2, z+1/2'

loop_
_atom_site_label
_atom_site_type_symbol
_atom_site_fract_x
_atom_site_fract_y
_atom_site_fract_z
_atom_site_U_iso_or_equiv
_atom_site_adp_type
_atom_site_occupancy
_atom_site_symmetry_multiplicity
_atom_site_calc_flag
_atom_site_refinement_flags
C1 C 0.3117(3) 0.5702(4) 0.0402(2) 0.0408(10) Uani 1 1 d .
C2 C 0.3996(3) 0.6195(4) 0.0274(3) 0.0430(11) Uani 1 1 d .
C3 C 0.4673(3) 0.5736(4) 0.0850(2) 0.0408(10) Uani 1 1 d .
C4 C 0.4218(3) 0.4988(4) 0.1347(2) 0.0411(10) Uani 1 1 d .
C5 C 0.3256(3) 0.4963(3) 0.1079(3) 0.0405(10) Uani 1 1 d .
C6 C 0.2534(4) 0.4225(4) 0.1393(3) 0.0648(15) Uani 1 1 d .
H6A H 0.1935 0.4572 0.1328 0.097 Uiso 1 1 calc R
H6B H 0.2682 0.4075 0.1963 0.097 Uiso 1 1 calc R
H6C H 0.2520 0.3554 0.1089 0.097 Uiso 1 1 calc R
C7 C 0.2247(3) 0.5795(5) -0.0159(3) 0.0637(14) Uani 1 1 d .
H7A H 0.2325 0.5386 -0.0651 0.096 Uiso 1 1 calc R
H7B H 0.2135 0.6548 -0.0295 0.096 Uiso 1 1 calc R
H7C H 0.1726 0.5510 0.0112 0.096 Uiso 1 1 calc R
C8 C 0.4197(5) 0.6946(5) -0.0415(3) 0.0673(15) Uani 1 1 d .
H8A H 0.4663 0.7466 -0.0228 0.101 Uiso 1 1 calc R
H8B H 0.3637 0.7324 -0.0598 0.101 Uiso 1 1 calc R
H8C H 0.4420 0.6530 -0.0860 0.101 Uiso 1 1 calc R
C9 C 0.5709(3) 0.5961(5) 0.0872(3) 0.0633(15) Uani 1 1 d .
H9A H 0.5999 0.5700 0.1380 0.095 Uiso 1 1 calc R
H9B H 0.5812 0.6732 0.0827 0.095 Uiso 1 1 calc R
H9C H 0.5974 0.5593 0.0423 0.095 Uiso 1 1 calc R
C10 C 0.4672(4) 0.4252(4) 0.1988(3) 0.0646(15) Uani 1 1 d .
H10A H 0.4857 0.3585 0.1736 0.097 Uiso 1 1 calc R
H10B H 0.4238 0.4093 0.2395 0.097 Uiso 1 1 calc R
H10C H 0.5211 0.4607 0.2242 0.097 Uiso 1 1 calc R
C11 C 0.5580(3) 0.7783(3) 0.3378(3) 0.0400(10) Uani 1 1 d .
C12 C 0.5214(3) 0.8859(4) 0.3398(2) 0.0421(10) Uani 1 1 d .
C13 C 0.4459(4) 0.8864(4) 0.3934(3) 0.0494(12) Uani 1 1 d .
C14 C 0.4359(4) 0.7768(4) 0.4219(3) 0.0529(13) Uani 1 1 d .
C15 C 0.5047(3) 0.7111(4) 0.3876(3) 0.0425(11) Uani 1 1 d .
C16 C 0.5229(4) 0.5924(4) 0.4075(3) 0.0656(15) Uani 1 1 d .
H16A H 0.5531 0.5865 0.4614 0.098 Uiso 1 1 calc R
H16B H 0.5622 0.5618 0.3682 0.098 Uiso 1 1 calc R
H16C H 0.4648 0.5535 0.4057 0.098 Uiso 1 1 calc R
C17 C 0.6417(3) 0.7437(4) 0.2943(3) 0.0543(13) Uani 1 1 d .
H17A H 0.6339 0.7647 0.2377 0.081 Uiso 1 1 calc R
H17B H 0.6487 0.6659 0.2982 0.081 Uiso 1 1 calc R
H17C H 0.6963 0.7784 0.3192 0.081 Uiso 1 1 calc R
C18 C 0.5621(4) 0.9824(4) 0.2995(3) 0.0581(13) Uani 1 1 d .
H18A H 0.6210 1.0003 0.3272 0.087 Uiso 1 1 calc R
H18B H 0.5205 1.0434 0.3023 0.087 Uiso 1 1 calc R
H18C H 0.5710 0.9656 0.2432 0.087 Uiso 1 1 calc R
C19 C 0.3945(5) 0.9845(5) 0.4199(4) 0.0816(19) Uani 1 1 d .
H19A H 0.3309 0.9652 0.4277 0.122 Uiso 1 1 calc R
H19B H 0.3960 1.0401 0.3785 0.122 Uiso 1 1 calc R
H19C H 0.4233 1.0116 0.4704 0.122 Uiso 1 1 calc R
C20 C 0.3705(5) 0.7380(6) 0.4841(3) 0.0797(19) Uani 1 1 d .
H20A H 0.3470 0.6671 0.4687 0.120 Uiso 1 1 calc R
H20B H 0.3196 0.7883 0.4863 0.120 Uiso 1 1 calc R
H20C H 0.4033 0.7338 0.5370 0.120 Uiso 1 1 calc R
C21 C 0.4428(3) 0.8086(4) 0.1614(3) 0.0358(9) Uani 1 1 d .
C22 C 0.3570(4) 1.0100(4) 0.1637(3) 0.0648(15) Uani 1 1 d .
C23 C 0.2604(4) 0.8625(5) 0.0668(4) 0.0594(14) Uani 1 1 d .
C24 C 0.2386(3) 0.8991(4) 0.2519(3) 0.0530(12) Uani 1 1 d .
C25 C 0.1780(4) 0.7308(4) 0.3376(4) 0.0639(15) Uani 1 1 d .
C26 C 0.1461(3) 0.6981(4) 0.1733(4) 0.0552(13) Uani 1 1 d .
C27 C 0.3259(3) 0.6316(4) 0.2744(3) 0.0370(10) Uani 1 1 d .
Co3 Co 0.23609(4) 0.74252(5) 0.24578(4) 0.03957(15) Uani 1 1 d .
Co4 Co 0.32123(4) 0.87127(5) 0.16423(3) 0.03940(14) Uani 1 1 d .
O1 O 0.5148(2) 0.8313(3) 0.13437(18) 0.0447(7) Uani 1 1 d .
O2 O 0.3774(4) 1.0990(3) 0.1635(3) 0.1068(17) Uani 1 1 d .
O3 O 0.2227(3) 0.8576(4) 0.0033(3) 0.0908(14) Uani 1 1 d .
O4 O 0.2091(3) 0.9710(3) 0.2884(3) 0.0805(12) Uani 1 1 d .
O5 O 0.1420(4) 0.7249(4) 0.3975(3) 0.1047(17) Uani 1 1 d .
O6 O 0.0886(3) 0.6731(4) 0.1268(3) 0.0902(15) Uani 1 1 d .
O7 O 0.3296(2) 0.5507(2) 0.31355(18) 0.0447(7) Uani 1 1 d .
Rh1 Rh 0.361637(18) 0.66353(2) 0.153029(16) 0.02924(8) Uani 1 1 d .
Rh2 Rh 0.410085(19) 0.77808(2) 0.287200(17) 0.03019(8) Uani 1 1 d .

loop_
_atom_site_aniso_label
_atom_site_aniso_U_11
_atom_site_aniso_U_22
_atom_site_aniso_U_33
_atom_site_aniso_U_23
_atom_site_aniso_U_13
_atom_site_aniso_U_12
C1 0.041(2) 0.048(3) 0.033(2) -0.0083(19) -0.0021(19) 0.001(2)
C2 0.051(3) 0.044(3) 0.035(2) -0.011(2) 0.008(2) -0.005(2)
C3 0.035(2) 0.046(3) 0.042(2) -0.018(2) 0.0067(19) 0.002(2)
C4 0.046(2) 0.039(2) 0.039(2) -0.011(2) 0.0031(19) 0.014(2)
C5 0.047(2) 0.035(2) 0.041(2) -0.0137(19) 0.0093(19) -0.003(2)
C6 0.077(4) 0.046(3) 0.074(3) -0.015(3) 0.022(3) -0.018(3)
C7 0.053(3) 0.078(4) 0.057(3) -0.010(3) -0.016(2) 0.002(3)
C8 0.086(4) 0.069(4) 0.050(3) 0.007(3) 0.021(3) -0.005(3)
C9 0.037(2) 0.076(4) 0.078(4) -0.029(3) 0.010(2) -0.002(3)
C10 0.076(4) 0.055(3) 0.062(3) -0.006(3) -0.005(3) 0.027(3)
C11 0.047(3) 0.039(2) 0.033(2) 0.0020(18) -0.0097(19) -0.005(2)
C12 0.053(3) 0.037(2) 0.036(2) 0.0012(19) -0.007(2) -0.012(2)
C13 0.061(3) 0.046(3) 0.041(2) -0.015(2) -0.001(2) -0.004(2)
C14 0.067(3) 0.062(3) 0.029(2) -0.003(2) 0.003(2) -0.019(3)
C15 0.052(3) 0.042(3) 0.033(2) 0.0043(19) -0.007(2) -0.008(2)
C16 0.075(4) 0.050(3) 0.069(3) 0.025(3) -0.019(3) -0.011(3)
C17 0.048(3) 0.055(3) 0.060(3) -0.003(2) -0.003(2) 0.000(3)
C18 0.066(3) 0.040(3) 0.066(3) 0.006(2) -0.011(3) -0.014(3)
C19 0.107(5) 0.065(4) 0.073(4) -0.036(3) 0.005(3) 0.011(4)
C20 0.101(5) 0.102(5) 0.038(3) 0.001(3) 0.018(3) -0.022(4)
C21 0.043(2) 0.032(2) 0.033(2) -0.0006(19) 0.0006(19) 0.001(2)
C22 0.078(3) 0.040(3) 0.075(4) 0.014(3) -0.005(3) 0.006(3)
C23 0.050(3) 0.056(3) 0.071(4) 0.017(3) -0.004(3) 0.011(3)
C24 0.046(3) 0.038(3) 0.075(3) -0.001(3) 0.008(2) 0.007(2)
C25 0.053(3) 0.053(3) 0.089(4) -0.023(3) 0.031(3) -0.009(3)
C26 0.036(3) 0.053(3) 0.077(4) -0.005(3) 0.013(3) 0.004(2)
C27 0.041(2) 0.036(3) 0.035(2) -0.006(2) 0.0145(19) -0.003(2)
Co3 0.0314(3) 0.0346(3) 0.0539(4) -0.0048(3) 0.0122(3) 0.0007(2)
Co4 0.0395(3) 0.0312(3) 0.0470(3) 0.0062(3) -0.0008(3) 0.0040(3)
O1 0.0397(17) 0.052(2) 0.0437(17) 0.0016(14) 0.0124(14) -0.0107(15)
O2 0.145(5) 0.040(2) 0.134(4) 0.014(3) -0.002(3) -0.022(3)
O3 0.091(3) 0.102(4) 0.074(3) 0.010(3) -0.037(3) 0.015(3)
O4 0.084(3) 0.043(2) 0.119(3) -0.015(2) 0.033(3) 0.016(2)
O5 0.102(3) 0.126(4) 0.094(3) -0.029(3) 0.065(3) -0.026(3)
O6 0.043(2) 0.117(4) 0.108(3) -0.026(3) -0.011(2) -0.003(2)
O7 0.0589(18) 0.0318(16) 0.0445(16) 0.0030(14) 0.0111(14) -0.0059(15)
Rh1 0.02785(14) 0.02997(16) 0.02993(15) -0.00221(14) 0.00196(11) 0.00158(14)
Rh2 0.03606(16) 0.02593(16) 0.02883(15) -0.00035(13) 0.00398(12) -0.00297(14)

loop_
_atom_type_symbol
_atom_type_description
_atom_type_scat_dispersion_real
_atom_type_scat_dispersion_imag
_atom_type_scat_source
C C 0.0033 0.0016 'International Tables Vol C Tables 4.2.6.8 and 6.1.1.4'
H H 0.0000 0.0000 'International Tables Vol C Tables 4.2.6.8 and 6.1.1.4'
O O 0.0106 0.0060 'International Tables Vol C Tables 4.2.6.8 and 6.1.1.4'
Co Co 0.3494 0.9721 'International Tables Vol C Tables 4.2.6.8 and 6.1.1.4'
Rh Rh -1.1178 0.9187 'International Tables Vol C Tables 4.2.6.8 and 6.1.1.4'

loop_
_geom_angle_atom_site_label_1
_geom_angle_atom_site_label_2
_geom_angle_atom_site_label_3
_geom_angle
C2 C1 C5 107.4(4)
C2 C1 C7 126.0(4)
C5 C1 C7 125.9(4)
C2 C1 Rh1 70.5(2)
C5 C1 Rh1 70.5(2)
C7 C1 Rh1 132.1(3)
C3 C2 C1 108.1(4)
C3 C2 C8 125.6(4)
C1 C2 C8 125.8(4)
C3 C2 Rh1 71.5(2)
C1 C2 Rh1 72.3(2)
C8 C2 Rh1 128.0(4)
C4 C3 C2 108.3(4)
C4 C3 C9 126.5(4)
C2 C3 C9 125.1(4)
C4 C3 Rh1 71.2(2)
C2 C3 Rh1 71.1(2)
C9 C3 Rh1 126.8(3)
C3 C4 C5 108.2(4)
C3 C4 C10 126.5(4)
C5 C4 C10 124.9(5)
C3 C4 Rh1 71.8(2)
C5 C4 Rh1 71.5(2)
C10 C4 Rh1 127.4(3)
C4 C5 C1 108.0(4)
C4 C5 C6 126.2(4)
C1 C5 C6 125.6(4)
C4 C5 Rh1 71.1(2)
C1 C5 Rh1 72.1(2)
C6 C5 Rh1 126.5(3)
C5 C6 H6A 109.5
C5 C6 H6B 109.5
H6A C6 H6B 109.5
C5 C6 H6C 109.5
H6A C6 H6C 109.5
H6B C6 H6C 109.5
C1 C7 H7A 109.5
C1 C7 H7B 109.5
H7A C7 H7B 109.5
C1 C7 H7C 109.5
H7A C7 H7C 109.5
H7B C7 H7C 109.5
C2 C8 H8A 109.5
C2 C8 H8B 109.5
H8A C8 H8B 109.5
C2 C8 H8C 109.5
H8A C8 H8C 109.5
H8B C8 H8C 109.5
C3 C9 H9A 109.5
C3 C9 H9B 109.5
H9A C9 H9B 109.5
C3 C9 H9C 109.5
H9A C9 H9C 109.5
H9B C9 H9C 109.5
C4 C10 H10A 109.5
C4 C10 H10B 109.5
H10A C10 H10B 109.5
C4 C10 H10C 109.5
H10A C10 H10C 109.5
H10B C10 H10C 109.5
C15 C11 C12 108.2(4)
C15 C11 C17 126.0(4)
C12 C11 C17 125.7(4)
C15 C11 Rh2 71.1(3)
C12 C11 Rh2 70.4(2)
C17 C11 Rh2 126.8(3)
C11 C12 C13 108.3(4)
C11 C12 C18 124.7(5)
C13 C12 C18 126.7(5)
C11 C12 Rh2 72.3(2)
C13 C12 Rh2 71.6(2)
C18 C12 Rh2 126.7(3)
C14 C13 C12 106.8(4)
C14 C13 C19 126.9(5)
C12 C13 C19 126.1(5)
C14 C13 Rh2 70.8(3)
C12 C13 Rh2 70.5(2)
C19 C13 Rh2 127.9(4)
C15 C14 C13 108.4(4)
C15 C14 C20 124.7(5)
C13 C14 C20 126.6(5)
C15 C14 Rh2 71.8(2)
C13 C14 Rh2 71.5(2)
C20 C14 Rh2 127.1(4)
C11 C15 C14 108.3(4)
C11 C15 C16 126.3(5)
C14 C15 C16 125.2(5)
C11 C15 Rh2 71.8(2)
C14 C15 Rh2 70.9(3)
C16 C15 Rh2 127.2(3)
C15 C16 H16A 109.5
C15 C16 H16B 109.5
H16A C16 H16B 109.5
C15 C16 H16C 109.5
H16A C16 H16C 109.5
H16B C16 H16C 109.5
C11 C17 H17A 109.5
C11 C17 H17B 109.5
H17A C17 H17B 109.5
C11 C17 H17C 109.5
H17A C17 H17C 109.5
H17B C17 H17C 109.5
C12 C18 H18A 109.5
C12 C18 H18B 109.5
H18A C18 H18B 109.5
C12 C18 H18C 109.5
H18A C18 H18C 109.5
H18B C18 H18C 109.5
C13 C19 H19A 109.5
C13 C19 H19B 109.5
H19A C19 H19B 109.5
C13 C19 H19C 109.5
H19A C19 H19C 109.5
H19B C19 H19C 109.5
C14 C20 H20A 109.5
C14 C20 H20B 109.5
H20A C20 H20B 109.5
C14 C20 H20C 109.5
H20A C20 H20C 109.5
H20B C20 H20C 109.5
O1 C21 Co4 137.4(4)
O1 C21 Rh1 131.5(3)
Co4 C21 Rh1 80.69(17)
O1 C21 Rh2 129.9(3)
Co4 C21 Rh2 78.06(16)
Rh1 C21 Rh2 76.48(15)
O2 C22 Co4 178.2(6)
O3 C23 Co4 178.7(6)
O4 C24 Co3 141.2(4)
O4 C24 Co4 140.5(4)
Co3 C24 Co4 78.28(19)
O5 C25 Co3 178.4(5)
O6 C26 Co3 178.0(5)
O7 C27 Co3 137.4(4)
O7 C27 Rh1 131.2(3)
Co3 C27 Rh1 80.78(17)
O7 C27 Rh2 129.6(3)
Co3 C27 Rh2 78.45(18)
Rh1 C27 Rh2 76.75(15)
C25 Co3 C26 100.2(3)
C25 Co3 C27 94.7(2)
C26 Co3 C27 113.4(2)
C25 Co3 C24 92.6(2)
C26 Co3 C24 110.5(2)
C27 Co3 C24 133.4(2)
C25 Co3 Co4 142.67(17)
C26 Co3 Co4 101.65(18)
C27 Co3 Co4 103.78(14)
C24 Co3 Co4 51.37(16)
C25 Co3 Rh2 106.98(19)
C26 Co3 Rh2 150.97(17)
C27 Co3 Rh2 55.15(14)
C24 Co3 Rh2 78.68(15)
Co4 Co3 Rh2 61.616(19)
C25 Co3 Rh1 147.34(19)
C26 Co3 Rh1 90.03(16)
C27 Co3 Rh1 53.03(12)
C24 Co3 Rh1 112.87(16)
Co4 Co3 Rh1 62.26(2)
Rh2 Co3 Rh1 61.487(15)
C23 Co4 C22 100.4(3)
C23 Co4 C21 110.7(2)
C22 Co4 C21 96.8(2)
C23 Co4 C24 112.5(2)
C22 Co4 C24 91.5(2)
C21 Co4 C24 133.52(19)
C23 Co4 Co3 102.46(19)
C22 Co4 Co3 140.9(2)
C21 Co4 Co3 104.13(14)
C24 Co4 Co3 50.35(15)
C23 Co4 Rh2 150.01(19)
C22 Co4 Rh2 107.36(18)
C21 Co4 Rh2 55.42(13)
C24 Co4 Rh2 78.41(15)
Co3 Co4 Rh2 61.93(2)
C23 Co4 Rh1 88.69(19)
C22 Co4 Rh1 149.8(2)
C21 Co4 Rh1 53.21(14)
C24 Co4 Rh1 111.70(15)
Co3 Co4 Rh1 62.09(2)
Rh2 Co4 Rh1 61.531(15)
C27 Rh1 C21 104.99(17)
C27 Rh1 C4 94.48(17)
C21 Rh1 C4 123.42(17)
C27 Rh1 C2 155.32(16)
C21 Rh1 C2 95.54(17)
C4 Rh1 C2 62.30(17)
C27 Rh1 C5 94.33(17)
C21 Rh1 C5 154.89(16)
C4 Rh1 C5 37.34(16)
C2 Rh1 C5 62.39(16)
C27 Rh1 C3 126.13(18)
C21 Rh1 C3 93.24(17)
C4 Rh1 C3 37.00(17)
C2 Rh1 C3 37.33(16)
C5 Rh1 C3 62.09(16)
C27 Rh1 C1 126.23(17)
C21 Rh1 C1 128.56(17)
C4 Rh1 C1 62.29(15)
C2 Rh1 C1 37.23(16)
C5 Rh1 C1 37.38(16)
C3 Rh1 C1 62.10(15)
C27 Rh1 Co3 46.19(13)
C21 Rh1 Co3 92.84(12)
C4 Rh1 Co3 134.64(12)
C2 Rh1 Co3 147.53(13)
C5 Rh1 Co3 112.19(11)
C3 Rh1 Co3 171.48(13)
C1 Rh1 Co3 117.86(11)
C27 Rh1 Co4 92.63(13)
C21 Rh1 Co4 46.10(12)
C4 Rh1 Co4 168.87(12)
C2 Rh1 Co4 111.63(13)
C5 Rh1 Co4 150.32(11)
C3 Rh1 Co4 132.52(12)
C1 Rh1 Co4 119.36(12)
Co3 Rh1 Co4 55.647(19)
C27 Rh1 Rh2 52.47(12)
C21 Rh1 Rh2 52.52(11)
C4 Rh1 Rh2 120.41(10)
C2 Rh1 Rh2 145.35(12)
C5 Rh1 Rh2 143.30(11)
C3 Rh1 Rh2 121.40(10)
C1 Rh1 Rh2 176.50(11)
Co3 Rh1 Rh2 58.733(15)
Co4 Rh1 Rh2 58.492(15)
C27 Rh2 C21 101.77(17)
C27 Rh2 C12 156.92(16)
C21 Rh2 C12 94.06(17)
C27 Rh2 C14 98.52(17)
C21 Rh2 C14 155.83(17)
C12 Rh2 C14 62.87(17)
C27 Rh2 C13 132.17(17)
C21 Rh2 C13 125.76(18)
C12 Rh2 C13 37.89(18)
C14 Rh2 C13 37.71(18)
C27 Rh2 C15 94.48(17)
C21 Rh2 C15 127.17(17)
C12 Rh2 C15 62.48(16)
C14 Rh2 C15 37.30(19)
C13 Rh2 C15 62.73(17)
C27 Rh2 C11 123.38(17)
C21 Rh2 C11 95.30(16)
C12 Rh2 C11 37.29(16)
C14 Rh2 C11 62.26(19)
C13 Rh2 C11 62.66(18)
C15 Rh2 C11 37.09(16)
C27 Rh2 Co4 92.58(12)
C21 Rh2 Co4 46.51(11)
C12 Rh2 Co4 110.49(11)
C14 Rh2 Co4 145.45(15)
C13 Rh2 Co4 115.09(13)
C15 Rh2 Co4 171.62(13)
C11 Rh2 Co4 134.54(11)
C27 Rh2 Co3 46.40(13)
C21 Rh2 Co3 92.58(12)
C12 Rh2 Co3 150.25(12)
C14 Rh2 Co3 111.01(14)
C13 Rh2 Co3 118.57(14)
C15 Rh2 Co3 131.92(13)
C11 Rh2 Co3 168.51(11)
Co4 Rh2 Co3 56.45(2)
C27 Rh2 Rh1 50.78(11)
C21 Rh2 Rh1 51.00(12)
C12 Rh2 Rh1 141.52(12)
C14 Rh2 Rh1 146.81(13)
C13 Rh2 Rh1 175.04(13)
C15 Rh2 Rh1 122.07(12)
C11 Rh2 Rh1 120.01(11)
Co4 Rh2 Rh1 59.977(16)
Co3 Rh2 Rh1 59.781(16)

loop_
_geom_bond_atom_site_label_1
_geom_bond_atom_site_label_2
_geom_bond_distance
C1 C2 1.428(6)
C1 C5 1.435(6)
C1 C7 1.508(6)
C1 Rh1 2.249(4)
C2 C3 1.426(6)
C2 C8 1.496(7)
C2 Rh1 2.225(4)
C3 C4 1.413(6)
C3 C9 1.513(6)
C3 Rh1 2.231(4)
C4 C5 1.425(6)
C4 C10 1.500(6)
C4 Rh1 2.223(4)
C5 C6 1.492(7)
C5 Rh1 2.228(4)
C6 H6A 0.9600
C6 H6B 0.9600
C6 H6C 0.9600
C7 H7A 0.9600
C7 H7B 0.9600
C7 H7C 0.9600
C8 H8A 0.9600
C8 H8B 0.9600
C8 H8C 0.9600
C9 H9A 0.9600
C9 H9B 0.9600
C9 H9C 0.9600
C10 H10A 0.9600
C10 H10B 0.9600
C10 H10C 0.9600
C11 C15 1.417(6)
C11 C12 1.420(6)
C11 C17 1.498(7)
C11 Rh2 2.232(4)
C12 C13 1.437(7)
C12 C18 1.491(6)
C12 Rh2 2.207(4)
C13 C14 1.432(7)
C13 C19 1.490(7)
C13 Rh2 2.220(4)
C14 C15 1.418(7)
C14 C20 1.505(8)
C14 Rh2 2.211(4)
C15 C16 1.509(7)
C15 Rh2 2.222(4)
C16 H16A 0.9600
C16 H16B 0.9600
C16 H16C 0.9600
C17 H17A 0.9600
C17 H17B 0.9600
C17 H17C 0.9600
C18 H18A 0.9600
C18 H18B 0.9600
C18 H18C 0.9600
C19 H19A 0.9600
C19 H19B 0.9600
C19 H19C 0.9600
C20 H20A 0.9600
C20 H20B 0.9600
C20 H20C 0.9600
C21 O1 1.184(5)
C21 Co4 1.913(4)
C21 Rh1 2.126(5)
C21 Rh2 2.171(4)
C22 O2 1.129(6)
C22 Co4 1.776(5)
C23 O3 1.143(6)
C23 Co4 1.771(6)
C24 O4 1.158(6)
C24 Co3 1.921(5)
C24 Co4 1.949(5)
C25 O5 1.139(7)
C25 Co3 1.769(6)
C26 O6 1.129(6)
C26 Co3 1.783(6)
C27 O7 1.180(5)
C27 Co3 1.912(5)
C27 Rh1 2.117(4)
C27 Rh2 2.167(5)
Co3 Co4 2.4432(8)
Co3 Rh2 2.5869(6)
Co3 Rh1 2.6152(6)
Co4 Rh2 2.5792(6)
Co4 Rh1 2.6193(7)
Rh1 Rh2 2.6594(4)

loop_
_geom_torsion_atom_site_label_1
_geom_torsion_atom_site_label_2
_geom_torsion_atom_site_label_3
_geom_torsion_atom_site_label_4
_geom_torsion
C5 C1 C2 C3 1.8(5)
C7 C1 C2 C3 -168.6(4)
Rh1 C1 C2 C3 63.0(3)
C5 C1 C2 C8 174.3(4)
C7 C1 C2 C8 3.9(8)
Rh1 C1 C2 C8 -124.5(5)
C5 C1 C2 Rh1 -61.2(3)
C7 C1 C2 Rh1 128.4(5)
C1 C2 C3 C4 -1.6(5)
C8 C2 C3 C4 -174.1(4)
Rh1 C2 C3 C4 61.9(3)
C1 C2 C3 C9 174.3(4)
C8 C2 C3 C9 1.8(7)
Rh1 C2 C3 C9 -122.2(4)
C1 C2 C3 Rh1 -63.5(3)
C8 C2 C3 Rh1 124.0(5)
C2 C3 C4 C5 0.8(5)
C9 C3 C4 C5 -175.0(4)
Rh1 C3 C4 C5 62.6(3)
C2 C3 C4 C10 174.7(4)
C9 C3 C4 C10 -1.1(7)
Rh1 C3 C4 C10 -123.5(4)
C2 C3 C4 Rh1 -61.8(3)
C9 C3 C4 Rh1 122.4(4)
C3 C4 C5 C1 0.3(5)
C10 C4 C5 C1 -173.7(4)
Rh1 C4 C5 C1 63.1(3)
C3 C4 C5 C6 175.2(4)
C10 C4 C5 C6 1.2(7)
Rh1 C4 C5 C6 -122.0(4)
C3 C4 C5 Rh1 -62.8(3)
C10 C4 C5 Rh1 123.2(4)
C2 C1 C5 C4 -1.3(5)
C7 C1 C5 C4 169.1(4)
Rh1 C1 C5 C4 -62.5(3)
C2 C1 C5 C6 -176.2(4)
C7 C1 C5 C6 -5.9(7)
Rh1 C1 C5 C6 122.6(4)
C2 C1 C5 Rh1 61.2(3)
C7 C1 C5 Rh1 -128.4(5)
C15 C11 C12 C13 1.6(5)
C17 C11 C12 C13 -175.2(4)
Rh2 C11 C12 C13 63.0(3)
C15 C11 C12 C18 175.8(4)
C17 C11 C12 C18 -1.1(7)
Rh2 C11 C12 C18 -122.9(4)
C15 C11 C12 Rh2 -61.4(3)
C17 C11 C12 Rh2 121.8(4)
C11 C12 C13 C14 -1.6(5)
C18 C12 C13 C14 -175.6(4)
Rh2 C12 C13 C14 61.9(3)
C11 C12 C13 C19 173.3(4)
C18 C12 C13 C19 -0.8(7)
Rh2 C12 C13 C19 -123.3(5)
C11 C12 C13 Rh2 -63.5(3)
C18 C12 C13 Rh2 122.5(4)
C12 C13 C14 C15 1.0(5)
C19 C13 C14 C15 -173.8(5)
Rh2 C13 C14 C15 62.7(3)
C12 C13 C14 C20 175.4(5)
C19 C13 C14 C20 0.6(8)
Rh2 C13 C14 C20 -122.9(5)
C12 C13 C14 Rh2 -61.7(3)
C19 C13 C14 Rh2 123.5(5)
C12 C11 C15 C14 -1.0(5)
C17 C11 C15 C14 175.8(4)
Rh2 C11 C15 C14 -61.9(3)
C12 C11 C15 C16 -175.9(4)
C17 C11 C15 C16 1.0(7)
Rh2 C11 C15 C16 123.2(4)
C12 C11 C15 Rh2 60.9(3)
C17 C11 C15 Rh2 -122.3(4)
C13 C14 C15 C11 0.0(5)
C20 C14 C15 C11 -174.5(5)
Rh2 C14 C15 C11 62.5(3)
C13 C14 C15 C16 174.9(4)
C20 C14 C15 C16 0.4(8)
Rh2 C14 C15 C16 -122.6(4)
C13 C14 C15 Rh2 -62.5(3)
C20 C14 C15 Rh2 123.0(5)
O5 C25 Co3 C26 -157(24)
O5 C25 Co3 C27 88(24)
O5 C25 Co3 C24 -46(24)
O5 C25 Co3 Co4 -32(24)
O5 C25 Co3 Rh2 33(24)
O5 C25 Co3 Rh1 96(24)
O6 C26 Co3 C25 102(14)
O6 C26 Co3 C27 -158(14)
O6 C26 Co3 C24 6(14)
O6 C26 Co3 Co4 -47(14)
O6 C26 Co3 Rh2 -98(14)
O6 C26 Co3 Rh1 -109(14)
O7 C27 Co3 C25 30.3(5)
Rh1 C27 Co3 C25 174.34(19)
Rh2 C27 Co3 C25 -107.4(2)
O7 C27 Co3 C26 -73.0(5)
Rh1 C27 Co3 C26 71.1(2)
Rh2 C27 Co3 C26 149.3(2)
O7 C27 Co3 C24 128.4(5)
Rh1 C27 Co3 C24 -87.6(3)
Rh2 C27 Co3 C24 -9.4(3)
O7 C27 Co3 Co4 177.6(5)
Rh1 C27 Co3 Co4 -38.33(13)
Rh2 C27 Co3 Co4 39.90(11)
O7 C27 Co3 Rh2 137.7(5)
Rh1 C27 Co3 Rh2 -78.23(13)
O7 C27 Co3 Rh1 -144.0(6)
Rh2 C27 Co3 Rh1 78.23(13)
O4 C24 Co3 C25 -9.2(7)
Co4 C24 Co3 C25 169.4(2)
O4 C24 Co3 C26 92.7(7)
Co4 C24 Co3 C26 -88.7(2)
O4 C24 Co3 C27 -108.2(7)
Co4 C24 Co3 C27 70.4(3)
O4 C24 Co3 Co4 -178.6(8)
O4 C24 Co3 Rh2 -116.0(7)
Co4 C24 Co3 Rh2 62.58(11)
O4 C24 Co3 Rh1 -168.2(6)
Co4 C24 Co3 Rh1 10.37(18)
O3 C23 Co4 C22 53(25)
O3 C23 Co4 C21 -48(25)
O3 C23 Co4 C24 149(25)
O3 C23 Co4 Co3 -159(25)
O3 C23 Co4 Rh2 -104(25)
O3 C23 Co4 Rh1 -98(25)
O2 C22 Co4 C23 70(19)
O2 C22 Co4 C21 -178(100)
O2 C22 Co4 C24 -43(19)
O2 C22 Co4 Co3 -55(19)
O2 C22 Co4 Rh2 -122(19)
O2 C22 Co4 Rh1 175(100)
O1 C21 Co4 C23 72.6(6)
Rh1 C21 Co4 C23 -71.7(2)
Rh2 C21 Co4 C23 -149.8(2)
O1 C21 Co4 C22 -31.2(5)
Rh1 C21 Co4 C22 -175.6(2)
Rh2 C21 Co4 C22 106.4(2)
O1 C21 Co4 C24 -129.8(5)
Rh1 C21 Co4 C24 85.8(3)
Rh2 C21 Co4 C24 7.8(3)
O1 C21 Co4 Co3 -177.9(5)
Rh1 C21 Co4 Co3 37.73(12)
Rh2 C21 Co4 Co3 -40.30(12)
O1 C21 Co4 Rh2 -137.6(6)
Rh1 C21 Co4 Rh2 78.03(12)
O1 C21 Co4 Rh1 144.4(6)
Rh2 C21 Co4 Rh1 -78.03(12)
O4 C24 Co4 C23 -93.7(7)
Co3 C24 Co4 C23 87.7(2)
O4 C24 Co4 C22 8.2(7)
Co3 C24 Co4 C22 -170.4(2)
O4 C24 Co4 C21 109.1(7)
Co3 C24 Co4 C21 -69.5(3)
O4 C24 Co4 Co3 178.6(8)
O4 C24 Co4 Rh2 115.6(7)
Co3 C24 Co4 Rh2 -63.01(11)
O4 C24 Co4 Rh1 168.3(6)
Co3 C24 Co4 Rh1 -10.26(18)
C25 Co3 Co4 C23 -126.7(4)
C26 Co3 Co4 C23 -2.1(2)
C27 Co3 Co4 C23 115.8(2)
C24 Co3 Co4 C23 -109.1(3)
Rh2 Co3 Co4 C23 152.55(19)
Rh1 Co3 Co4 C23 81.75(19)
C25 Co3 Co4 C22 -2.4(4)
C26 Co3 Co4 C22 122.3(3)
C27 Co3 Co4 C22 -119.9(3)
C24 Co3 Co4 C22 15.3(4)
Rh2 Co3 Co4 C22 -83.1(3)
Rh1 Co3 Co4 C22 -153.9(3)
C25 Co3 Co4 C21 117.8(4)
C26 Co3 Co4 C21 -117.5(2)
C27 Co3 Co4 C21 0.37(16)
C24 Co3 Co4 C21 135.5(2)
Rh2 Co3 Co4 C21 37.12(13)
Rh1 Co3 Co4 C21 -33.68(13)
C25 Co3 Co4 C24 -17.7(4)
C26 Co3 Co4 C24 107.0(3)
C27 Co3 Co4 C24 -135.2(2)
Rh2 Co3 Co4 C24 -98.40(19)
Rh1 Co3 Co4 C24 -169.20(19)
C25 Co3 Co4 Rh2 80.7(3)
C26 Co3 Co4 Rh2 -154.61(17)
C27 Co3 Co4 Rh2 -36.75(13)
C24 Co3 Co4 Rh2 98.40(19)
Rh1 Co3 Co4 Rh2 -70.798(15)
C25 Co3 Co4 Rh1 151.5(3)
C26 Co3 Co4 Rh1 -83.81(17)
C27 Co3 Co4 Rh1 34.05(13)
C24 Co3 Co4 Rh1 169.20(19)
Rh2 Co3 Co4 Rh1 70.798(15)
O7 C27 Rh1 C21 -132.6(4)
Co3 C27 Rh1 C21 79.30(18)
Rh2 C27 Rh1 C21 -0.9(2)
O7 C27 Rh1 C4 -6.2(5)
Co3 C27 Rh1 C4 -154.34(16)
Rh2 C27 Rh1 C4 125.45(15)
O7 C27 Rh1 C2 12.7(8)
Co3 C27 Rh1 C2 -135.4(4)
Rh2 C27 Rh1 C2 144.4(4)
O7 C27 Rh1 C5 31.2(5)
Co3 C27 Rh1 C5 -116.89(16)
Rh2 C27 Rh1 C5 162.90(15)
O7 C27 Rh1 C3 -27.0(6)
Co3 C27 Rh1 C3 -175.17(14)
Rh2 C27 Rh1 C3 104.63(18)
O7 C27 Rh1 C1 52.4(5)
Co3 C27 Rh1 C1 -95.7(2)
Rh2 C27 Rh1 C1 -175.93(14)
O7 C27 Rh1 Co3 148.1(6)
Rh2 C27 Rh1 Co3 -80.21(15)
O7 C27 Rh1 Co4 -177.7(5)
Co3 C27 Rh1 Co4 34.23(13)
Rh2 C27 Rh1 Co4 -45.98(10)
O7 C27 Rh1 Rh2 -131.7(5)
Co3 C27 Rh1 Rh2 80.21(15)
O1 C21 Rh1 C27 132.8(4)
Co4 C21 Rh1 C27 -78.95(19)
Rh2 C21 Rh1 C27 0.9(2)
O1 C21 Rh1 C4 26.9(5)
Co4 C21 Rh1 C4 175.18(13)
Rh2 C21 Rh1 C4 -104.97(16)
O1 C21 Rh1 C2 -33.4(4)
Co4 C21 Rh1 C2 114.88(16)
Rh2 C21 Rh1 C2 -165.27(15)
O1 C21 Rh1 C5 -6.3(7)
Co4 C21 Rh1 C5 142.0(3)
Rh2 C21 Rh1 C5 -138.2(3)
O1 C21 Rh1 C3 4.0(4)
Co4 C21 Rh1 C3 152.26(16)
Rh2 C21 Rh1 C3 -127.89(14)
O1 C21 Rh1 C1 -52.3(5)
Co4 C21 Rh1 C1 95.9(2)
Rh2 C21 Rh1 C1 175.77(14)
O1 C21 Rh1 Co3 178.0(4)
Co4 C21 Rh1 Co3 -33.71(12)
Rh2 C21 Rh1 Co3 46.14(9)
O1 C21 Rh1 Co4 -148.3(5)
Rh2 C21 Rh1 Co4 79.85(13)
O1 C21 Rh1 Rh2 131.9(5)
Co4 C21 Rh1 Rh2 -79.85(13)
C3 C4 Rh1 C27 -151.5(3)
C5 C4 Rh1 C27 91.3(3)
C10 C4 Rh1 C27 -29.0(5)
C3 C4 Rh1 C21 -40.3(3)
C5 C4 Rh1 C21 -157.5(2)
C10 C4 Rh1 C21 82.2(5)
C3 C4 Rh1 C2 37.3(2)
C5 C4 Rh1 C2 -79.9(3)
C10 C4 Rh1 C2 159.8(5)
C3 C4 Rh1 C5 117.2(3)
C10 C4 Rh1 C5 -120.3(6)
C5 C4 Rh1 C3 -117.2(3)
C10 C4 Rh1 C3 122.5(5)
C3 C4 Rh1 C1 79.6(3)
C5 C4 Rh1 C1 -37.7(2)
C10 C4 Rh1 C1 -158.0(5)
C3 C4 Rh1 Co3 -177.55(18)
C5 C4 Rh1 Co3 65.2(3)
C10 C4 Rh1 Co3 -55.1(5)
C3 C4 Rh1 Co4 -22.0(7)
C5 C4 Rh1 Co4 -139.2(5)
C10 C4 Rh1 Co4 100.5(7)
C3 C4 Rh1 Rh2 -103.0(2)
C5 C4 Rh1 Rh2 139.8(2)
C10 C4 Rh1 Rh2 19.5(5)
C3 C2 Rh1 C27 -58.4(5)
C1 C2 Rh1 C27 58.4(6)
C8 C2 Rh1 C27 -179.6(4)
C3 C2 Rh1 C21 88.1(3)
C1 C2 Rh1 C21 -155.2(3)
C8 C2 Rh1 C21 -33.2(5)
C3 C2 Rh1 C4 -37.0(3)
C1 C2 Rh1 C4 79.8(3)
C8 C2 Rh1 C4 -158.2(5)
C3 C2 Rh1 C5 -79.3(3)
C1 C2 Rh1 C5 37.4(3)
C8 C2 Rh1 C5 159.4(5)
C1 C2 Rh1 C3 116.8(4)
C8 C2 Rh1 C3 -121.2(6)
C3 C2 Rh1 C1 -116.8(4)
C8 C2 Rh1 C1 122.0(6)
C3 C2 Rh1 Co3 -167.7(2)
C1 C2 Rh1 Co3 -51.0(4)
C8 C2 Rh1 Co3 71.0(5)
C3 C2 Rh1 Co4 132.8(2)
C1 C2 Rh1 Co4 -110.5(3)
C8 C2 Rh1 Co4 11.5(5)
C3 C2 Rh1 Rh2 67.3(4)
C1 C2 Rh1 Rh2 -175.96(19)
C8 C2 Rh1 Rh2 -54.0(6)
C4 C5 Rh1 C27 -91.7(3)
C1 C5 Rh1 C27 151.3(3)
C6 C5 Rh1 C27 29.9(4)
C4 C5 Rh1 C21 48.9(5)
C1 C5 Rh1 C21 -68.1(5)
C6 C5 Rh1 C21 170.5(4)
C1 C5 Rh1 C4 -117.0(4)
C6 C5 Rh1 C4 121.6(5)
C4 C5 Rh1 C2 79.7(3)
C1 C5 Rh1 C2 -37.3(3)
C6 C5 Rh1 C2 -158.7(5)
C4 C5 Rh1 C3 37.3(2)
C1 C5 Rh1 C3 -79.7(3)
C6 C5 Rh1 C3 158.9(5)
C4 C5 Rh1 C1 117.0(4)
C6 C5 Rh1 C1 -121.4(5)
C4 C5 Rh1 Co3 -135.8(2)
C1 C5 Rh1 Co3 107.3(2)
C6 C5 Rh1 Co3 -14.2(5)
C4 C5 Rh1 Co4 165.24(19)
C1 C5 Rh1 Co4 48.3(4)
C6 C5 Rh1 Co4 -73.2(5)
C4 C5 Rh1 Rh2 -68.8(3)
C1 C5 Rh1 Rh2 174.30(19)
C6 C5 Rh1 Rh2 52.8(5)
C4 C3 Rh1 C27 36.1(3)
C2 C3 Rh1 C27 153.9(3)
C9 C3 Rh1 C27 -86.0(5)
C4 C3 Rh1 C21 147.3(2)
C2 C3 Rh1 C21 -94.9(3)
C9 C3 Rh1 C21 25.2(5)
C2 C3 Rh1 C4 117.8(4)
C9 C3 Rh1 C4 -122.1(5)
C4 C3 Rh1 C2 -117.8(4)
C9 C3 Rh1 C2 120.1(6)
C4 C3 Rh1 C5 -37.6(2)
C2 C3 Rh1 C5 80.2(3)
C9 C3 Rh1 C5 -159.7(5)
C4 C3 Rh1 C1 -80.1(3)
C2 C3 Rh1 C1 37.7(3)
C9 C3 Rh1 C1 157.8(5)
C4 C3 Rh1 Co3 11.8(8)
C2 C3 Rh1 Co3 129.6(6)
C9 C3 Rh1 Co3 -110.2(7)
C4 C3 Rh1 Co4 174.38(18)
C2 C3 Rh1 Co4 -67.8(3)
C9 C3 Rh1 Co4 52.3(5)
C4 C3 Rh1 Rh2 100.1(2)
C2 C3 Rh1 Rh2 -142.1(2)
C9 C3 Rh1 Rh2 -21.9(5)
C2 C1 Rh1 C27 -153.8(3)
C5 C1 Rh1 C27 -36.4(3)
C7 C1 Rh1 C27 84.9(5)
C2 C1 Rh1 C21 32.3(4)
C5 C1 Rh1 C21 149.8(2)
C7 C1 Rh1 C21 -89.0(5)
C2 C1 Rh1 C4 -79.8(3)
C5 C1 Rh1 C4 37.6(3)
C7 C1 Rh1 C4 158.9(5)
C5 C1 Rh1 C2 117.5(4)
C7 C1 Rh1 C2 -121.3(6)
C2 C1 Rh1 C5 -117.5(4)
C7 C1 Rh1 C5 121.3(6)
C2 C1 Rh1 C3 -37.8(3)
C5 C1 Rh1 C3 79.7(3)
C7 C1 Rh1 C3 -159.1(5)
C2 C1 Rh1 Co3 151.9(2)
C5 C1 Rh1 Co3 -90.7(2)
C7 C1 Rh1 Co3 30.6(5)
C2 C1 Rh1 Co4 87.6(3)
C5 C1 Rh1 Co4 -154.9(2)
C7 C1 Rh1 Co4 -33.6(5)
C2 C1 Rh1 Rh2 139.0(19)
C5 C1 Rh1 Rh2 -103.5(19)
C7 C1 Rh1 Rh2 18(2)
C25 Co3 Rh1 C27 -10.5(4)
C26 Co3 Rh1 C27 -119.7(3)
C24 Co3 Rh1 C27 128.0(2)
Co4 Co3 Rh1 C27 137.11(17)
Rh2 Co3 Rh1 C27 66.11(17)
C25 Co3 Rh1 C21 -118.6(3)
C26 Co3 Rh1 C21 132.1(2)
C27 Co3 Rh1 C21 -108.1(2)
C24 Co3 Rh1 C21 19.8(2)
Co4 Co3 Rh1 C21 28.98(11)
Rh2 Co3 Rh1 C21 -42.02(11)
C25 Co3 Rh1 C4 26.9(4)
C26 Co3 Rh1 C4 -82.4(2)
C27 Co3 Rh1 C4 37.3(2)
C24 Co3 Rh1 C4 165.3(2)
Co4 Co3 Rh1 C4 174.45(15)
Rh2 Co3 Rh1 C4 103.45(15)
C25 Co3 Rh1 C2 136.4(4)
C26 Co3 Rh1 C2 27.2(3)
C27 Co3 Rh1 C2 146.9(3)
C24 Co3 Rh1 C2 -85.1(3)
Co4 Co3 Rh1 C2 -76.0(2)
Rh2 Co3 Rh1 C2 -147.0(2)
C25 Co3 Rh1 C5 63.3(4)
C26 Co3 Rh1 C5 -45.9(2)
C27 Co3 Rh1 C5 73.8(2)
C24 Co3 Rh1 C5 -158.2(2)
Co4 Co3 Rh1 C5 -149.06(12)
Rh2 Co3 Rh1 C5 139.94(12)
C25 Co3 Rh1 C3 16.9(8)
C26 Co3 Rh1 C3 -92.4(7)
C27 Co3 Rh1 C3 27.4(7)
C24 Co3 Rh1 C3 155.3(7)
Co4 Co3 Rh1 C3 164.5(7)
Rh2 Co3 Rh1 C3 93.5(7)
C25 Co3 Rh1 C1 104.3(4)
C26 Co3 Rh1 C1 -4.9(2)
C27 Co3 Rh1 C1 114.8(2)
C24 Co3 Rh1 C1 -117.2(2)
Co4 Co3 Rh1 C1 -108.09(13)
Rh2 Co3 Rh1 C1 -179.09(13)
C25 Co3 Rh1 Co4 -147.6(3)
C26 Co3 Rh1 Co4 103.17(18)
C27 Co3 Rh1 Co4 -137.11(17)
C24 Co3 Rh1 Co4 -9.14(16)
Rh2 Co3 Rh1 Co4 -71.001(19)
C25 Co3 Rh1 Rh2 -76.6(3)
C26 Co3 Rh1 Rh2 174.17(18)
C27 Co3 Rh1 Rh2 -66.11(17)
C24 Co3 Rh1 Rh2 61.86(16)
Co4 Co3 Rh1 Rh2 71.001(19)
C23 Co4 Rh1 C27 -134.3(2)
C22 Co4 Rh1 C27 117.1(4)
C21 Co4 Rh1 C27 108.4(2)
C24 Co4 Rh1 C27 -20.5(2)
Co3 Co4 Rh1 C27 -29.45(12)
Rh2 Co4 Rh1 C27 41.98(12)
C23 Co4 Rh1 C21 117.3(2)
C22 Co4 Rh1 C21 8.8(4)
C24 Co4 Rh1 C21 -128.9(2)
Co3 Co4 Rh1 C21 -137.82(16)
Rh2 Co4 Rh1 C21 -66.39(16)
C23 Co4 Rh1 C4 96.0(6)
C22 Co4 Rh1 C4 -12.6(6)
C21 Co4 Rh1 C4 -21.3(6)
C24 Co4 Rh1 C4 -150.2(6)
Co3 Co4 Rh1 C4 -159.1(5)
Rh2 Co4 Rh1 C4 -87.7(5)
C23 Co4 Rh1 C2 41.1(2)
C22 Co4 Rh1 C2 -67.5(4)
C21 Co4 Rh1 C2 -76.3(2)
C24 Co4 Rh1 C2 154.8(2)
Co3 Co4 Rh1 C2 145.92(13)
Rh2 Co4 Rh1 C2 -142.65(13)
C23 Co4 Rh1 C5 -30.8(3)
C22 Co4 Rh1 C5 -139.4(4)
C21 Co4 Rh1 C5 -148.2(3)
C24 Co4 Rh1 C5 83.0(3)
Co3 Co4 Rh1 C5 74.0(2)
Rh2 Co4 Rh1 C5 145.5(2)
C23 Co4 Rh1 C3 78.2(2)
C22 Co4 Rh1 C3 -30.3(4)
C21 Co4 Rh1 C3 -39.1(2)
C24 Co4 Rh1 C3 -168.0(2)
Co3 Co4 Rh1 C3 -176.91(14)
Rh2 Co4 Rh1 C3 -105.48(14)
C23 Co4 Rh1 C1 0.5(2)
C22 Co4 Rh1 C1 -108.1(4)
C21 Co4 Rh1 C1 -116.8(2)
C24 Co4 Rh1 C1 114.3(2)
Co3 Co4 Rh1 C1 105.36(13)
Rh2 Co4 Rh1 C1 176.79(13)
C23 Co4 Rh1 Co3 -104.85(18)
C22 Co4 Rh1 Co3 146.6(4)
C21 Co4 Rh1 Co3 137.82(16)
C24 Co4 Rh1 Co3 8.93(16)
Rh2 Co4 Rh1 Co3 71.43(2)
C23 Co4 Rh1 Rh2 -176.29(18)
C22 Co4 Rh1 Rh2 75.1(4)
C21 Co4 Rh1 Rh2 66.39(16)
C24 Co4 Rh1 Rh2 -62.50(16)
Co3 Co4 Rh1 Rh2 -71.43(2)
O7 C27 Rh2 C21 134.0(4)
Co3 C27 Rh2 C21 -82.24(17)
Rh1 C27 Rh2 C21 0.88(19)
O7 C27 Rh2 C12 1.7(7)
Co3 C27 Rh2 C12 145.4(4)
Rh1 C27 Rh2 C12 -131.5(4)
O7 C27 Rh2 C14 -32.8(5)
Co3 C27 Rh2 C14 110.97(18)
Rh1 C27 Rh2 C14 -165.91(18)
O7 C27 Rh2 C13 -52.1(5)
Co3 C27 Rh2 C13 91.6(2)
Rh1 C27 Rh2 C13 174.74(18)
O7 C27 Rh2 C15 4.6(4)
Co3 C27 Rh2 C15 148.31(16)
Rh1 C27 Rh2 C15 -128.57(16)
O7 C27 Rh2 C11 29.5(5)
Co3 C27 Rh2 C11 173.27(14)
Rh1 C27 Rh2 C11 -103.61(18)
O7 C27 Rh2 Co4 -180.0(4)
Co3 C27 Rh2 Co4 -36.21(11)
Rh1 C27 Rh2 Co4 46.90(11)
O7 C27 Rh2 Co3 -143.8(5)
Rh1 C27 Rh2 Co3 83.12(14)
O7 C27 Rh2 Rh1 133.1(5)
Co3 C27 Rh2 Rh1 -83.12(14)
O1 C21 Rh2 C27 -134.2(4)
Co4 C21 Rh2 C27 82.28(19)
Rh1 C21 Rh2 C27 -0.87(19)
O1 C21 Rh2 C12 28.9(5)
Co4 C21 Rh2 C12 -114.61(16)
Rh1 C21 Rh2 C12 162.24(15)
O1 C21 Rh2 C14 12.3(8)
Co4 C21 Rh2 C14 -131.2(4)
Rh1 C21 Rh2 C14 145.6(4)
O1 C21 Rh2 C13 51.4(5)
Co4 C21 Rh2 C13 -92.1(2)
Rh1 C21 Rh2 C13 -175.27(16)
O1 C21 Rh2 C15 -29.3(5)
Co4 C21 Rh2 C15 -172.77(15)
Rh1 C21 Rh2 C15 104.08(19)
O1 C21 Rh2 C11 -8.5(5)
Co4 C21 Rh2 C11 -152.01(16)
Rh1 C21 Rh2 C11 124.84(14)
O1 C21 Rh2 Co4 143.5(5)
Rh1 C21 Rh2 Co4 -83.15(14)
O1 C21 Rh2 Co3 179.9(4)
Co4 C21 Rh2 Co3 36.37(12)
Rh1 C21 Rh2 Co3 -46.78(10)
O1 C21 Rh2 Rh1 -133.4(5)
Co4 C21 Rh2 Rh1 83.15(14)
C11 C12 Rh2 C27 40.1(5)
C13 C12 Rh2 C27 -76.9(5)
C18 C12 Rh2 C27 160.6(4)
C11 C12 Rh2 C21 -93.4(3)
C13 C12 Rh2 C21 149.6(3)
C18 C12 Rh2 C21 27.1(5)
C11 C12 Rh2 C14 79.0(3)
C13 C12 Rh2 C14 -37.9(3)
C18 C12 Rh2 C14 -160.5(5)
C11 C12 Rh2 C13 116.9(4)
C18 C12 Rh2 C13 -122.5(6)
C11 C12 Rh2 C15 36.8(3)
C13 C12 Rh2 C15 -80.1(3)
C18 C12 Rh2 C15 157.3(5)
C13 C12 Rh2 C11 -116.9(4)
C18 C12 Rh2 C11 120.5(6)
C11 C12 Rh2 Co4 -138.2(2)
C13 C12 Rh2 Co4 104.9(2)
C18 C12 Rh2 Co4 -17.7(5)
C11 C12 Rh2 Co3 164.2(2)
C13 C12 Rh2 Co3 47.2(4)
C18 C12 Rh2 Co3 -75.3(5)
C11 C12 Rh2 Rh1 -71.0(3)
C13 C12 Rh2 Rh1 172.0(2)
C18 C12 Rh2 Rh1 49.5(5)
C15 C14 Rh2 C27 86.2(3)
C13 C14 Rh2 C27 -156.3(3)
C20 C14 Rh2 C27 -34.0(6)
C15 C14 Rh2 C21 -60.7(5)
C13 C14 Rh2 C21 56.8(6)
C20 C14 Rh2 C21 179.1(5)
C15 C14 Rh2 C12 -79.4(3)
C13 C14 Rh2 C12 38.1(3)
C20 C14 Rh2 C12 160.4(6)
C15 C14 Rh2 C13 -117.5(4)
C20 C14 Rh2 C13 122.4(7)
C13 C14 Rh2 C15 117.5(4)
C20 C14 Rh2 C15 -120.2(6)
C15 C14 Rh2 C11 -37.2(3)
C13 C14 Rh2 C11 80.3(3)
C20 C14 Rh2 C11 -157.3(6)
C15 C14 Rh2 Co4 -166.5(2)
C13 C14 Rh2 Co4 -49.0(4)
C20 C14 Rh2 Co4 73.3(6)
C15 C14 Rh2 Co3 132.6(2)
C13 C14 Rh2 Co3 -109.9(3)
C20 C14 Rh2 Co3 12.4(6)
C15 C14 Rh2 Rh1 66.0(4)
C13 C14 Rh2 Rh1 -176.5(2)
C20 C14 Rh2 Rh1 -54.1(7)
C14 C13 Rh2 C27 32.4(4)
C12 C13 Rh2 C27 149.0(3)
C19 C13 Rh2 C27 -89.9(6)
C14 C13 Rh2 C21 -155.0(3)
C12 C13 Rh2 C21 -38.4(3)
C19 C13 Rh2 C21 82.7(6)
C14 C13 Rh2 C12 -116.6(4)
C19 C13 Rh2 C12 121.1(6)
C12 C13 Rh2 C14 116.6(4)
C19 C13 Rh2 C14 -122.3(7)
C14 C13 Rh2 C15 -37.2(3)
C12 C13 Rh2 C15 79.4(3)
C19 C13 Rh2 C15 -159.5(6)
C14 C13 Rh2 C11 -79.2(3)
C12 C13 Rh2 C11 37.4(2)
C19 C13 Rh2 C11 158.6(6)
C14 C13 Rh2 Co4 151.8(3)
C12 C13 Rh2 Co4 -91.6(3)
C19 C13 Rh2 Co4 29.5(6)
C14 C13 Rh2 Co3 87.9(3)
C12 C13 Rh2 Co3 -155.5(2)
C19 C13 Rh2 Co3 -34.4(6)
C14 C13 Rh2 Rh1 157.2(15)
C12 C13 Rh2 Rh1 -86.2(16)
C19 C13 Rh2 Rh1 35(2)
C11 C15 Rh2 C27 144.2(3)
C14 C15 Rh2 C27 -98.2(3)
C16 C15 Rh2 C27 22.0(5)
C11 C15 Rh2 C21 35.8(3)
C14 C15 Rh2 C21 153.4(3)
C16 C15 Rh2 C21 -86.4(5)
C11 C15 Rh2 C12 -37.0(3)
C14 C15 Rh2 C12 80.5(3)
C16 C15 Rh2 C12 -159.2(5)
C11 C15 Rh2 C14 -117.6(4)
C16 C15 Rh2 C14 120.2(6)
C11 C15 Rh2 C13 -79.9(3)
C14 C15 Rh2 C13 37.6(3)
C16 C15 Rh2 C13 157.9(5)
C14 C15 Rh2 C11 117.6(4)
C16 C15 Rh2 C11 -122.2(6)
C11 C15 Rh2 Co4 -3.0(10)
C14 C15 Rh2 Co4 114.5(8)
C16 C15 Rh2 Co4 -125.2(7)
C11 C15 Rh2 Co3 174.99(19)
C14 C15 Rh2 Co3 -67.4(3)
C16 C15 Rh2 Co3 52.8(5)
C11 C15 Rh2 Rh1 98.6(2)
C14 C15 Rh2 Rh1 -143.8(2)
C16 C15 Rh2 Rh1 -23.6(5)
C15 C11 Rh2 C27 -44.2(3)
C12 C11 Rh2 C27 -162.4(2)
C17 C11 Rh2 C27 77.1(4)
C15 C11 Rh2 C21 -152.1(3)
C12 C11 Rh2 C21 89.8(3)
C17 C11 Rh2 C21 -30.7(4)
C15 C11 Rh2 C12 118.2(4)
C17 C11 Rh2 C12 -120.5(5)
C15 C11 Rh2 C14 37.4(3)
C12 C11 Rh2 C14 -80.8(3)
C17 C11 Rh2 C14 158.7(5)
C15 C11 Rh2 C13 80.1(3)
C12 C11 Rh2 C13 -38.0(3)
C17 C11 Rh2 C13 -158.5(4)
C12 C11 Rh2 C15 -118.2(4)
C17 C11 Rh2 C15 121.3(5)
C15 C11 Rh2 Co4 179.4(2)
C12 C11 Rh2 Co4 61.2(3)
C17 C11 Rh2 Co4 -59.3(4)
C15 C11 Rh2 Co3 -19.0(7)
C12 C11 Rh2 Co3 -137.2(5)
C17 C11 Rh2 Co3 102.3(6)
C15 C11 Rh2 Rh1 -104.6(2)
C12 C11 Rh2 Rh1 137.2(2)
C17 C11 Rh2 Rh1 16.7(4)
C23 Co4 Rh2 C27 -33.4(4)
C22 Co4 Rh2 C27 169.9(2)
C21 Co4 Rh2 C27 -103.8(2)
C24 Co4 Rh2 C27 81.93(19)
Co3 Co4 Rh2 C27 30.88(11)
Rh1 Co4 Rh2 C27 -40.80(11)
C23 Co4 Rh2 C21 70.5(4)
C22 Co4 Rh2 C21 -86.3(3)
C24 Co4 Rh2 C21 -174.3(2)
Co3 Co4 Rh2 C21 134.70(17)
Rh1 Co4 Rh2 C21 63.02(17)
C23 Co4 Rh2 C12 146.0(4)
C22 Co4 Rh2 C12 -10.8(2)
C21 Co4 Rh2 C12 75.5(2)
C24 Co4 Rh2 C12 -98.8(2)
Co3 Co4 Rh2 C12 -149.80(13)
Rh1 Co4 Rh2 C12 138.52(13)
C23 Co4 Rh2 C14 -142.4(4)
C22 Co4 Rh2 C14 60.8(3)
C21 Co4 Rh2 C14 147.1(3)
C24 Co4 Rh2 C14 -27.2(3)
Co3 Co4 Rh2 C14 -78.2(2)
Rh1 Co4 Rh2 C14 -149.9(2)
C23 Co4 Rh2 C13 -173.1(4)
C22 Co4 Rh2 C13 30.1(3)
C21 Co4 Rh2 C13 116.4(2)
C24 Co4 Rh2 C13 -57.8(2)
Co3 Co4 Rh2 C13 -108.85(15)
Rh1 Co4 Rh2 C13 179.46(15)
C23 Co4 Rh2 C15 114.0(9)
C22 Co4 Rh2 C15 -42.8(9)
C21 Co4 Rh2 C15 43.5(9)
C24 Co4 Rh2 C15 -130.7(9)
Co3 Co4 Rh2 C15 178.2(9)
Rh1 Co4 Rh2 C15 106.5(9)
C23 Co4 Rh2 C11 111.4(4)
C22 Co4 Rh2 C11 -45.4(3)
C21 Co4 Rh2 C11 41.0(2)
C24 Co4 Rh2 C11 -133.3(2)
Co3 Co4 Rh2 C11 175.67(16)
Rh1 Co4 Rh2 C11 103.99(16)
C23 Co4 Rh2 Co3 -64.2(4)
C22 Co4 Rh2 Co3 139.0(2)
C21 Co4 Rh2 Co3 -134.70(17)
C24 Co4 Rh2 Co3 51.04(15)
Rh1 Co4 Rh2 Co3 -71.68(2)
C23 Co4 Rh2 Rh1 7.4(4)
C22 Co4 Rh2 Rh1 -149.3(2)
C21 Co4 Rh2 Rh1 -63.02(17)
C24 Co4 Rh2 Rh1 122.72(15)
Co3 Co4 Rh2 Rh1 71.68(2)
C25 Co3 Rh2 C27 83.8(2)
C26 Co3 Rh2 C27 -75.0(4)
C24 Co3 Rh2 C27 173.1(2)
Co4 Co3 Rh2 C27 -134.92(15)
Rh1 Co3 Rh2 C27 -62.89(15)
C25 Co3 Rh2 C21 -172.3(2)
C26 Co3 Rh2 C21 28.9(4)
C27 Co3 Rh2 C21 103.8(2)
C24 Co3 Rh2 C21 -83.1(2)
Co4 Co3 Rh2 C21 -31.08(12)
Rh1 Co3 Rh2 C21 40.95(12)
C25 Co3 Rh2 C12 -69.5(3)
C26 Co3 Rh2 C12 131.7(4)
C27 Co3 Rh2 C12 -153.4(3)
C24 Co3 Rh2 C12 19.7(3)
Co4 Co3 Rh2 C12 71.7(2)
Rh1 Co3 Rh2 C12 143.8(2)
C25 Co3 Rh2 C14 2.2(2)
C26 Co3 Rh2 C14 -156.5(4)
C27 Co3 Rh2 C14 -81.6(2)
C24 Co3 Rh2 C14 91.5(2)
Co4 Co3 Rh2 C14 143.51(15)
Rh1 Co3 Rh2 C14 -144.46(15)
C25 Co3 Rh2 C13 -38.7(2)
C26 Co3 Rh2 C13 162.5(4)
C27 Co3 Rh2 C13 -122.5(2)
C24 Co3 Rh2 C13 50.6(2)
Co4 Co3 Rh2 C13 102.60(15)
Rh1 Co3 Rh2 C13 174.63(15)
C25 Co3 Rh2 C15 39.1(2)
C26 Co3 Rh2 C15 -119.7(4)
C27 Co3 Rh2 C15 -44.7(2)
C24 Co3 Rh2 C15 128.3(2)
Co4 Co3 Rh2 C15 -179.65(17)
Rh1 Co3 Rh2 C15 -107.62(17)
C25 Co3 Rh2 C11 54.4(6)
C26 Co3 Rh2 C11 -104.4(7)
C27 Co3 Rh2 C11 -29.4(6)
C24 Co3 Rh2 C11 143.7(6)
Co4 Co3 Rh2 C11 -164.3(6)
Rh1 Co3 Rh2 C11 -92.3(6)
C25 Co3 Rh2 Co4 -141.26(19)
C26 Co3 Rh2 Co4 59.9(4)
C27 Co3 Rh2 Co4 134.92(15)
C24 Co3 Rh2 Co4 -52.01(16)
Rh1 Co3 Rh2 Co4 72.03(2)
C25 Co3 Rh2 Rh1 146.71(19)
C26 Co3 Rh2 Rh1 -12.1(4)
C27 Co3 Rh2 Rh1 62.89(15)
C24 Co3 Rh2 Rh1 -124.04(16)
Co4 Co3 Rh2 Rh1 -72.03(2)
C21 Rh1 Rh2 C27 178.9(2)
C4 Rh1 Rh2 C27 -70.3(2)
C2 Rh1 Rh2 C27 -154.7(3)
C5 Rh1 Rh2 C27 -29.4(3)
C3 Rh1 Rh2 C27 -113.7(2)
C1 Rh1 Rh2 C27 70(2)
Co3 Rh1 Rh2 C27 56.30(16)
Co4 Rh1 Rh2 C27 122.59(16)
C27 Rh1 Rh2 C21 -178.9(2)
C4 Rh1 Rh2 C21 110.8(2)
C2 Rh1 Rh2 C21 26.4(3)
C5 Rh1 Rh2 C21 151.7(2)
C3 Rh1 Rh2 C21 67.4(2)
C1 Rh1 Rh2 C21 -109(2)
Co3 Rh1 Rh2 C21 -122.59(15)
Co4 Rh1 Rh2 C21 -56.30(15)
C27 Rh1 Rh2 C12 151.8(2)
C21 Rh1 Rh2 C12 -29.3(2)
C4 Rh1 Rh2 C12 81.5(2)
C2 Rh1 Rh2 C12 -2.8(3)
C5 Rh1 Rh2 C12 122.5(3)
C3 Rh1 Rh2 C12 38.1(2)
C1 Rh1 Rh2 C12 -139(2)
Co3 Rh1 Rh2 C12 -151.86(18)
Co4 Rh1 Rh2 C12 -85.57(18)
C27 Rh1 Rh2 C14 26.1(3)
C21 Rh1 Rh2 C14 -155.0(3)
C4 Rh1 Rh2 C14 -44.3(3)
C2 Rh1 Rh2 C14 -128.6(3)
C5 Rh1 Rh2 C14 -3.3(3)
C3 Rh1 Rh2 C14 -87.6(3)
C1 Rh1 Rh2 C14 96(2)
Co3 Rh1 Rh2 C14 82.4(3)
Co4 Rh1 Rh2 C14 148.7(3)
C27 Rh1 Rh2 C13 -128.2(16)
C21 Rh1 Rh2 C13 50.7(16)
C4 Rh1 Rh2 C13 161.5(16)
C2 Rh1 Rh2 C13 77.1(16)
C5 Rh1 Rh2 C13 -157.6(16)
C3 Rh1 Rh2 C13 118.1(16)
C1 Rh1 Rh2 C13 -59(2)
Co3 Rh1 Rh2 C13 -71.9(16)
Co4 Rh1 Rh2 C13 -5.6(16)
C27 Rh1 Rh2 C15 66.9(2)
C21 Rh1 Rh2 C15 -114.2(2)
C4 Rh1 Rh2 C15 -3.4(2)
C2 Rh1 Rh2 C15 -87.8(3)
C5 Rh1 Rh2 C15 37.5(2)
C3 Rh1 Rh2 C15 -46.8(2)
C1 Rh1 Rh2 C15 136(2)
Co3 Rh1 Rh2 C15 123.20(15)
Co4 Rh1 Rh2 C15 -170.51(15)
C27 Rh1 Rh2 C11 110.4(2)
C21 Rh1 Rh2 C11 -70.70(19)
C4 Rh1 Rh2 C11 40.07(19)
C2 Rh1 Rh2 C11 -44.3(3)
C5 Rh1 Rh2 C11 81.0(2)
C3 Rh1 Rh2 C11 -3.32(19)
C1 Rh1 Rh2 C11 180(44)
Co3 Rh1 Rh2 C11 166.71(13)
Co4 Rh1 Rh2 C11 -127.00(13)
C27 Rh1 Rh2 Co4 -122.59(16)
C21 Rh1 Rh2 Co4 56.30(15)
C4 Rh1 Rh2 Co4 167.07(14)
C2 Rh1 Rh2 Co4 82.7(2)
C5 Rh1 Rh2 Co4 -151.98(18)
C3 Rh1 Rh2 Co4 123.68(15)
C1 Rh1 Rh2 Co4 -53(2)
Co3 Rh1 Rh2 Co4 -66.29(2)
C27 Rh1 Rh2 Co3 -56.30(16)
C21 Rh1 Rh2 Co3 122.59(15)
C4 Rh1 Rh2 Co3 -126.64(14)
C2 Rh1 Rh2 Co3 149.0(2)
C5 Rh1 Rh2 Co3 -85.69(18)
C3 Rh1 Rh2 Co3 -170.03(15)
C1 Rh1 Rh2 Co3 13(2)
Co4 Rh1 Rh2 Co3 66.29(2)
